data_9016412
loop_
_publ_author_name
'Radoslovich, E. W.'

_publ_section_title
;
 The Structure of Muscovite, K Al2 (Si3 Al) O10 (O H)2
;
_journal_issue 11
_journal_name_full 'Acta Crystallographica'
_journal_page_first 919
_journal_page_last 932
_journal_paper_doi 10.1107/S0365110X60002259
_journal_volume 13
_journal_year 1960
_chemical_formula_sum 'Al3 K O12 Si3'
_chemical_name_mineral Muscovite
_space_group_IT_number 15
_symmetry_space_group_name_Hall '-C 2yc'
_symmetry_space_group_name_H-M 'C 1 2/c 1'
_cell_angle_alpha 90
_cell_angle_beta 95.18
_cell_angle_gamma 90
_cell_length_a 5.189
_cell_length_b 8.996
_cell_length_c 20.095990000
_cell_formula_units_Z 4
_cell_volume 934.255
_database_code_amcsd 0018220
_exptl_crystal_density_diffrn 2.817
_cod_duplicate_entry 1100012
_cod_original_formula_sum 'Al3 O12 Si3 K'
_cod_database_code 9016412

loop_
_space_group_symop_operation_xyz
x,y,z
1/2+x,1/2+y,z
x,-y,1/2+z
1/2+x,1/2-y,1/2+z
-x,y,1/2-z
1/2-x,1/2+y,1/2-z
-x,-y,-z
1/2-x,1/2-y,-z

loop_
_atom_site_label
_atom_site_fract_x
_atom_site_fract_y
_atom_site_fract_z
_atom_site_occupancy
Al1 0.24840 0.08710 0.00160 1.00000
O1 0.46500 0.94500 0.05270 1.00000
O2 0.42500 0.26000 0.05420 1.00000
O3 0.45300 0.55800 0.05200 1.00000
O4 0.40800 0.09600 0.16800 1.00000
O5 0.24500 0.80200 0.16200 1.00000
O6 0.26290 0.37130 0.16740 1.00000
Si1 0.46250 0.92420 0.13720 0.50000
Si2 0.45930 0.25500 0.13650 1.00000
Al2 0.46250 0.92420 0.13720 0.50000
K1 0.00000 0.10160 0.25000 1.00000

loop_
_cod_related_entry_id
_cod_related_entry_database
_cod_related_entry_code
1 AMCSD 0018220
